data_4117399
loop_
_publ_author_name
'Ramachandran Azhakar'
'Rajendra S. Ghadwal'
'Herbert W. Roesky'
'Hilke Wolf'
'Dietmar Stalke'

_publ_section_title
;
 Stabilization of Low Valent Silicon Fluorides in the Coordination Sphere
 of Transition Metals
;
_journal_name_full 'Journal of the American Chemical Society'
_journal_page_first 2423
_journal_page_last 2428
_journal_paper_doi 10.1021/ja210697p
_journal_volume 134
_journal_year 2012
_chemical_formula_moiety 'C20 H23 Cr F N2 O5 Si'
_chemical_formula_sum 'C20 H23 Cr F N2 O5 Si'
_chemical_formula_weight 470.49
_chemical_name_systematic
; 
 ? 
;
_space_group_IT_number 14
_symmetry_cell_setting monoclinic
_symmetry_space_group_name_Hall '-P 2yn'
_symmetry_space_group_name_H-M 'P 1 21/n 1'
_atom_sites_solution_hydrogens geom
_atom_sites_solution_primary direct
_atom_sites_solution_secondary difmap
_audit_creation_method SHELXL-97
_cell_angle_alpha 90.00
_cell_angle_beta 109.130(2)
_cell_angle_gamma 90.00
_cell_formula_units_Z 4
_cell_length_a 10.538(2)
_cell_length_b 18.0290(10)
_cell_length_c 12.411(3)
_cell_measurement_reflns_used 9922
_cell_measurement_temperature 110(2)
_cell_measurement_theta_max 23.59
_cell_measurement_theta_min 2.25
_cell_volume 2227.7(7)
_computing_cell_refinement 'SAINT V7.68A'
_computing_data_collection 'APEX2 v2011.2'
_computing_data_reduction 'SAINT V7.68A'
_computing_molecular_graphics 'XP Version 5.1'
_computing_publication_material 'XP Version 5.1'
_computing_structure_refinement 'SHELXL in SHELXTL Version 2008/3'
_computing_structure_solution 'SHELXS in SHELXTL Version 2008/3'
_diffrn_ambient_temperature 110(2)
_diffrn_measured_fraction_theta_full 0.991
_diffrn_measured_fraction_theta_max 0.991
_diffrn_measurement_device_type 'Bruker Smart Apex II Quazar'
_diffrn_measurement_method 'omega scans'
_diffrn_radiation_monochromator mirror
_diffrn_radiation_source 'INCOATEC Ag Microsource'
_diffrn_radiation_type AgK\a
_diffrn_radiation_wavelength 0.5608
_diffrn_reflns_av_R_equivalents 0.0285
_diffrn_reflns_av_sigmaI/netI 0.0176
_diffrn_reflns_limit_h_max 13
_diffrn_reflns_limit_h_min -12
_diffrn_reflns_limit_k_max 23
_diffrn_reflns_limit_k_min -23
_diffrn_reflns_limit_l_max 16
_diffrn_reflns_limit_l_min -16
_diffrn_reflns_number 36069
_diffrn_reflns_theta_full 21.35
_diffrn_reflns_theta_max 21.35
_diffrn_reflns_theta_min 1.63
_exptl_absorpt_coefficient_mu 0.322
_exptl_absorpt_correction_T_max 0.9624
_exptl_absorpt_correction_T_min 0.9385
_exptl_absorpt_correction_type multi-scan
_exptl_absorpt_process_details SADABS-2008/2
_exptl_crystal_colour colorless
_exptl_crystal_density_diffrn 1.403
_exptl_crystal_description block
_exptl_crystal_F_000 976
_exptl_crystal_size_max 0.20
_exptl_crystal_size_mid 0.15
_exptl_crystal_size_min 0.12
_refine_diff_density_max 0.352
_refine_diff_density_min -0.370
_refine_diff_density_rms 0.045
_refine_ls_extinction_method none
_refine_ls_goodness_of_fit_ref 1.039
_refine_ls_hydrogen_treatment constr
_refine_ls_matrix_type full
_refine_ls_number_parameters 277
_refine_ls_number_reflns 5057
_refine_ls_number_restraints 0
_refine_ls_restrained_S_all 1.039
_refine_ls_R_factor_all 0.0287
_refine_ls_R_factor_gt 0.0253
_refine_ls_shift/su_max 0.001
_refine_ls_shift/su_mean 0.000
_refine_ls_structure_factor_coef Fsqd
_refine_ls_weighting_details 'calc w=1/[\s^2^(Fo^2^)+(0.0307P)^2^+1.1010P] where P=(Fo^2^+2Fc^2^)/3'
_refine_ls_weighting_scheme calc
_refine_ls_wR_factor_gt 0.0670
_refine_ls_wR_factor_ref 0.0684
_reflns_number_gt 4547
_reflns_number_total 5057
_reflns_threshold_expression >2sigma(I)
_cod_data_source_file ja210697p_si_005.cif
_cod_data_source_block p21n_a
_cod_original_sg_symbol_H-M 'P 21/n'
_cod_database_code 4117399

loop_
_symmetry_equiv_pos_as_xyz
'x, y, z'
'-x+1/2, y+1/2, -z+1/2'
'-x, -y, -z'
'x-1/2, -y-1/2, z-1/2'

loop_
_atom_site_label
_atom_site_type_symbol
_atom_site_fract_x
_atom_site_fract_y
_atom_site_fract_z
_atom_site_U_iso_or_equiv
_atom_site_adp_type
_atom_site_occupancy
_atom_site_symmetry_multiplicity
_atom_site_calc_flag
_atom_site_refinement_flags
Cr1 Cr 0.64838(2) 0.736083(11) 0.879636(17) 0.01577(6) Uani 1 1 d .
Si1 Si 0.51265(3) 0.638051(19) 0.90024(3) 0.01364(8) Uani 1 1 d .
F1 F 0.59171(7) 0.57601(4) 0.99169(6) 0.02250(17) Uani 1 1 d .
N1 N 0.39933(10) 0.57948(6) 0.78916(9) 0.0154(2) Uani 1 1 d .
C1 C 0.29801(12) 0.59307(7) 0.82911(10) 0.0144(2) Uani 1 1 d .
N2 N 0.34664(10) 0.63828(6) 0.91908(9) 0.0157(2) Uani 1 1 d .
C2 C 0.27439(13) 0.67962(7) 0.98534(10) 0.0170(2) Uani 1 1 d .
C3 C 0.38208(14) 0.72287(8) 1.07712(11) 0.0220(3) Uani 1 1 d .
H3A H 0.4254 0.7585 1.0406 0.033 Uiso 1 1 calc R
H3B H 0.4495 0.6883 1.1239 0.033 Uiso 1 1 calc R
H3C H 0.3402 0.7495 1.1255 0.033 Uiso 1 1 calc R
C4 C 0.20573(14) 0.62637(8) 1.04444(12) 0.0223(3) Uani 1 1 d .
H4A H 0.1311 0.6014 0.9871 0.033 Uiso 1 1 calc R
H4B H 0.1713 0.6542 1.0968 0.033 Uiso 1 1 calc R
H4C H 0.2707 0.5893 1.0874 0.033 Uiso 1 1 calc R
C5 C 0.17234(14) 0.73337(8) 0.90749(12) 0.0243(3) Uani 1 1 d .
H5A H 0.2176 0.7652 0.8674 0.036 Uiso 1 1 calc R
H5B H 0.1331 0.7641 0.9535 0.036 Uiso 1 1 calc R
H5C H 0.1011 0.7051 0.8518 0.036 Uiso 1 1 calc R
C6 C 0.41173(12) 0.52417(7) 0.70457(10) 0.0168(2) Uani 1 1 d .
C7 C 0.38127(17) 0.44610(8) 0.73682(15) 0.0327(3) Uani 1 1 d .
H7A H 0.2855 0.4422 0.7276 0.049 Uiso 1 1 calc R
H7B H 0.4347 0.4361 0.8164 0.049 Uiso 1 1 calc R
H7C H 0.4040 0.4099 0.6871 0.049 Uiso 1 1 calc R
C8 C 0.32159(17) 0.54473(10) 0.58494(12) 0.0357(4) Uani 1 1 d .
H8A H 0.3434 0.5133 0.5290 0.053 Uiso 1 1 calc R
H8B H 0.3360 0.5969 0.5699 0.053 Uiso 1 1 calc R
H8C H 0.2274 0.5373 0.5789 0.053 Uiso 1 1 calc R
C9 C 0.55806(14) 0.52663(8) 0.70845(13) 0.0261(3) Uani 1 1 d .
H9A H 0.5727 0.4891 0.6566 0.039 Uiso 1 1 calc R
H9B H 0.6171 0.5165 0.7863 0.039 Uiso 1 1 calc R
H9C H 0.5783 0.5759 0.6849 0.039 Uiso 1 1 calc R
C10 C 0.15954(12) 0.56245(7) 0.78376(10) 0.0157(2) Uani 1 1 d .
C11 C 0.12603(13) 0.50127(7) 0.83775(11) 0.0187(3) Uani 1 1 d .
H11 H 0.1905 0.4803 0.9031 0.022 Uiso 1 1 calc R
C12 C -0.00217(13) 0.47128(8) 0.79532(12) 0.0221(3) Uani 1 1 d .
H12 H -0.0255 0.4297 0.8319 0.027 Uiso 1 1 calc R
C13 C -0.09596(13) 0.50188(8) 0.69997(12) 0.0251(3) Uani 1 1 d .
H13 H -0.1835 0.4811 0.6712 0.030 Uiso 1 1 calc R
C14 C -0.06289(14) 0.56269(8) 0.64629(12) 0.0266(3) Uani 1 1 d .
H14 H -0.1278 0.5836 0.5810 0.032 Uiso 1 1 calc R
C15 C 0.06519(13) 0.59321(8) 0.68789(11) 0.0220(3) Uani 1 1 d .
H15 H 0.0881 0.6348 0.6511 0.026 Uiso 1 1 calc R
C16 C 0.51563(14) 0.80810(8) 0.87533(12) 0.0233(3) Uani 1 1 d .
O16 O 0.43666(11) 0.85155(6) 0.87535(10) 0.0353(3) Uani 1 1 d .
C17 C 0.70754(13) 0.74087(8) 1.04074(12) 0.0214(3) Uani 1 1 d .
O17 O 0.74112(11) 0.74346(6) 1.13821(9) 0.0320(2) Uani 1 1 d .
C18 C 0.77324(14) 0.80684(8) 0.86609(11) 0.0222(3) Uani 1 1 d .
O18 O 0.85134(11) 0.84841(6) 0.85689(9) 0.0317(2) Uani 1 1 d .
C19 C 0.77709(13) 0.66088(8) 0.89079(12) 0.0228(3) Uani 1 1 d .
O19 O 0.85594(11) 0.61551(7) 0.90121(11) 0.0378(3) Uani 1 1 d .
C20 C 0.57258(13) 0.72534(8) 0.71995(12) 0.0214(3) Uani 1 1 d .
O20 O 0.52613(11) 0.71938(6) 0.62293(9) 0.0320(2) Uani 1 1 d .

loop_
_atom_site_aniso_label
_atom_site_aniso_U_11
_atom_site_aniso_U_22
_atom_site_aniso_U_33
_atom_site_aniso_U_23
_atom_site_aniso_U_13
_atom_site_aniso_U_12
Cr1 0.01440(11) 0.01671(11) 0.01690(11) -0.00058(8) 0.00607(8) -0.00283(7)
Si1 0.01183(16) 0.01522(16) 0.01372(15) 0.00029(12) 0.00401(12) -0.00041(12)
F1 0.0176(4) 0.0242(4) 0.0226(4) 0.0075(3) 0.0024(3) 0.0015(3)
N1 0.0140(5) 0.0164(5) 0.0162(5) -0.0021(4) 0.0054(4) -0.0009(4)
C1 0.0140(5) 0.0138(6) 0.0150(5) 0.0034(4) 0.0040(4) 0.0007(4)
N2 0.0139(5) 0.0175(5) 0.0167(5) -0.0021(4) 0.0065(4) -0.0017(4)
C2 0.0176(6) 0.0186(6) 0.0170(6) -0.0013(5) 0.0087(5) 0.0004(5)
C3 0.0238(7) 0.0230(7) 0.0215(6) -0.0057(5) 0.0105(5) -0.0030(5)
C4 0.0255(7) 0.0217(6) 0.0246(7) -0.0016(5) 0.0149(6) -0.0031(5)
C5 0.0256(7) 0.0242(7) 0.0246(7) 0.0022(5) 0.0102(6) 0.0072(5)
C6 0.0184(6) 0.0174(6) 0.0158(6) -0.0032(5) 0.0072(5) -0.0008(5)
C7 0.0466(9) 0.0180(7) 0.0456(9) -0.0055(6) 0.0317(8) -0.0050(6)
C8 0.0351(8) 0.0524(10) 0.0159(6) -0.0048(7) 0.0036(6) 0.0134(7)
C9 0.0226(7) 0.0257(7) 0.0343(8) -0.0094(6) 0.0151(6) -0.0020(5)
C10 0.0131(6) 0.0175(6) 0.0171(6) -0.0023(5) 0.0056(5) -0.0005(4)
C11 0.0175(6) 0.0192(6) 0.0198(6) 0.0005(5) 0.0068(5) -0.0001(5)
C12 0.0217(6) 0.0211(6) 0.0268(7) -0.0029(5) 0.0124(5) -0.0059(5)
C13 0.0144(6) 0.0286(7) 0.0319(7) -0.0076(6) 0.0072(5) -0.0049(5)
C14 0.0166(6) 0.0309(8) 0.0263(7) 0.0006(6) -0.0012(5) 0.0005(5)
C15 0.0193(6) 0.0220(6) 0.0229(6) 0.0033(5) 0.0044(5) -0.0005(5)
C16 0.0256(7) 0.0212(7) 0.0256(7) 0.0054(5) 0.0119(6) -0.0030(6)
O16 0.0365(6) 0.0271(6) 0.0499(7) 0.0122(5) 0.0243(5) 0.0101(5)
C17 0.0168(6) 0.0219(6) 0.0258(7) -0.0021(5) 0.0074(5) -0.0024(5)
O17 0.0295(6) 0.0451(7) 0.0203(5) -0.0049(5) 0.0066(4) -0.0026(5)
C18 0.0233(7) 0.0228(7) 0.0214(6) -0.0023(5) 0.0084(5) -0.0035(5)
O18 0.0323(6) 0.0301(6) 0.0363(6) -0.0016(5) 0.0163(5) -0.0135(5)
C19 0.0176(6) 0.0266(7) 0.0246(7) -0.0042(5) 0.0076(5) -0.0053(5)
O19 0.0223(5) 0.0379(6) 0.0515(7) -0.0088(5) 0.0099(5) 0.0059(5)
C20 0.0204(6) 0.0222(7) 0.0239(7) 0.0027(5) 0.0104(5) -0.0046(5)
O20 0.0343(6) 0.0410(6) 0.0199(5) 0.0025(4) 0.0078(4) -0.0085(5)

loop_
_atom_type_symbol
_atom_type_description
_atom_type_scat_dispersion_real
_atom_type_scat_dispersion_imag
_atom_type_scat_source
C C 0.0015 0.0009 'International Tables Vol C Tables 4.2.6.8 and 6.1.1.4'
H H 0.0000 0.0000 'International Tables Vol C Tables 4.2.6.8 and 6.1.1.4'
N N 0.0030 0.0019 'International Tables Vol C Tables 4.2.6.8 and 6.1.1.4'
O O 0.0056 0.0036 'International Tables Vol C Tables 4.2.6.8 and 6.1.1.4'
F F 0.0096 0.0061 'International Tables Vol C Tables 4.2.6.8 and 6.1.1.4'
Si Si 0.0522 0.0431 'International Tables Vol C Tables 4.2.6.8 and 6.1.1.4'
Cr Cr 0.2496 0.3992 'International Tables Vol C Tables 4.2.6.8 and 6.1.1.4'

loop_
_geom_angle_atom_site_label_1
_geom_angle_atom_site_label_2
_geom_angle_atom_site_label_3
_geom_angle
C18 Cr1 C20 92.49(6)
C18 Cr1 C19 89.24(6)
C20 Cr1 C19 92.86(6)
C18 Cr1 C17 93.77(6)
C20 Cr1 C17 173.59(6)
C19 Cr1 C17 88.58(6)
C18 Cr1 C16 93.69(6)
C20 Cr1 C16 89.21(6)
C19 Cr1 C16 176.33(6)
C17 Cr1 C16 89.03(6)
C18 Cr1 Si1 173.46(4)
C20 Cr1 Si1 88.49(4)
C19 Cr1 Si1 84.25(4)
C17 Cr1 Si1 85.44(4)
C16 Cr1 Si1 92.78(4)
F1 Si1 N1 100.84(5)
F1 Si1 N2 101.83(5)
N1 Si1 N2 71.62(5)
F1 Si1 C1 104.02(4)
N1 Si1 C1 35.77(4)
N2 Si1 C1 35.85(4)
F1 Si1 Cr1 113.99(3)
N1 Si1 Cr1 128.59(4)
N2 Si1 Cr1 130.77(4)
C1 Si1 Cr1 141.93(3)
C1 N1 C6 130.58(10)
C1 N1 Si1 91.04(8)
C6 N1 Si1 137.05(8)
N1 C1 N2 106.62(10)
N1 C1 C10 126.47(11)
N2 C1 C10 126.90(11)
N1 C1 Si1 53.19(6)
N2 C1 Si1 53.43(6)
C10 C1 Si1 178.92(9)
C1 N2 C2 129.66(10)
C1 N2 Si1 90.72(8)
C2 N2 Si1 138.62(8)
N2 C2 C4 111.03(10)
N2 C2 C3 106.08(10)
C4 C2 C3 108.37(11)
N2 C2 C5 110.38(10)
C4 C2 C5 110.82(11)
C3 C2 C5 110.04(11)
N1 C6 C8 110.77(11)
N1 C6 C7 111.06(10)
C8 C6 C7 111.26(13)
N1 C6 C9 106.27(10)
C8 C6 C9 108.92(12)
C7 C6 C9 108.38(12)
C15 C10 C11 120.23(12)
C15 C10 C1 120.87(11)
C11 C10 C1 118.89(11)
C12 C11 C10 119.59(12)
C13 C12 C11 120.16(13)
C12 C13 C14 120.33(12)
C13 C14 C15 120.06(13)
C14 C15 C10 119.63(13)
O16 C16 Cr1 178.46(13)
O17 C17 Cr1 178.81(12)
O18 C18 Cr1 178.04(13)
O19 C19 Cr1 177.83(13)
O20 C20 Cr1 179.45(14)

loop_
_geom_bond_atom_site_label_1
_geom_bond_atom_site_label_2
_geom_bond_distance
Cr1 C18 1.8794(14)
Cr1 C20 1.8884(15)
Cr1 C19 1.8906(15)
Cr1 C17 1.8913(15)
Cr1 C16 1.8964(15)
Cr1 Si1 2.3397(4)
Si1 F1 1.6167(8)
Si1 N1 1.8338(11)
Si1 N2 1.8394(11)
Si1 C1 2.2901(13)
N1 C1 1.3390(16)
N1 C6 1.4843(16)
C1 N2 1.3413(16)
C1 C10 1.4874(17)
N2 C2 1.4904(16)
C2 C4 1.5268(18)
C2 C3 1.5318(18)
C2 C5 1.5323(18)
C6 C8 1.5231(19)
C6 C7 1.5260(19)
C6 C9 1.5275(18)
C10 C15 1.3915(18)
C10 C11 1.3947(18)
C11 C12 1.3888(18)
C12 C13 1.384(2)
C13 C14 1.386(2)
C14 C15 1.3908(19)
C16 O16 1.1431(18)
C17 O17 1.1447(18)
C18 O18 1.1462(17)
C19 O19 1.1427(18)
C20 O20 1.1466(17)
